data_7226720
loop_
_publ_author_name
'Geng, Jiao'
'Xu, Dan'
'Zhao, Xiao-Lei'
'Feng, Ya-Nan'
'Qian, Hui-Fen'
'Dai, Yuan'
'Huang, Wei'

_publ_section_title
;
 N-acylamino-pyridine-2,6-dione based heterocyclic dyes and their
 oxidative ring-degradation under alkaline condition
;
_journal_name_full 'RSC Adv.'
_journal_paper_doi 10.1039/C6RA21019H
_journal_year 2016
_chemical_formula_moiety 'C24 H22 N6 O5 C2 H3 N'
_chemical_formula_sum 'C26 H25 N7 O5'
_chemical_formula_weight 515.53
_chemical_name_systematic
; 
 ? 
;
_space_group_IT_number 14
_symmetry_cell_setting monoclinic
_symmetry_space_group_name_Hall '-P 2ybc'
_symmetry_space_group_name_H-M 'P 1 21/c 1'
_atom_sites_solution_hydrogens geom
_atom_sites_solution_primary direct
_atom_sites_solution_secondary difmap
_audit_creation_method SHELXL-97
_audit_update_record
;
2015-04-17 deposited with the CCDC.
2016-10-03 downloaded from the CCDC.
;
_cell_angle_alpha 90.00
_cell_angle_beta 114.274(8)
_cell_angle_gamma 90.00
_cell_formula_units_Z 4
_cell_length_a 9.1414(17)
_cell_length_b 17.714(3)
_cell_length_c 17.405(3)
_cell_measurement_reflns_used 3066
_cell_measurement_temperature 291(2)
_cell_measurement_theta_max 27.8
_cell_measurement_theta_min 2.3
_cell_volume 2569.2(8)
_computing_cell_refinement SMART
_computing_data_collection 'SMART (BRUKER 2000)'
_computing_data_reduction 'SAINT (BRUKER 2000)'
_computing_molecular_graphics SHELXTL
_computing_publication_material SHELXTL
_computing_structure_refinement SHELXTL
_computing_structure_solution 'SHELXTL (BRUKER 2000)'
_diffrn_ambient_temperature 291(2)
_diffrn_measured_fraction_theta_full 0.994
_diffrn_measured_fraction_theta_max 0.994
_diffrn_measurement_device_type 'BRUKER Smart Apex CCD area detector'
_diffrn_measurement_method '\f and \w scans'
_diffrn_radiation_monochromator graphite
_diffrn_radiation_source 'fine-focus sealed tube'
_diffrn_radiation_type MoK\a
_diffrn_radiation_wavelength 0.71073
_diffrn_reflns_av_R_equivalents 0.1038
_diffrn_reflns_av_sigmaI/netI 0.1497
_diffrn_reflns_limit_h_max 10
_diffrn_reflns_limit_h_min -8
_diffrn_reflns_limit_k_max 21
_diffrn_reflns_limit_k_min -21
_diffrn_reflns_limit_l_max 20
_diffrn_reflns_limit_l_min -20
_diffrn_reflns_number 17994
_diffrn_reflns_theta_full 25.00
_diffrn_reflns_theta_max 25.00
_diffrn_reflns_theta_min 1.72
_exptl_absorpt_coefficient_mu 0.096
_exptl_absorpt_correction_T_max 0.9905
_exptl_absorpt_correction_T_min 0.9905
_exptl_absorpt_correction_type multi-scan
_exptl_absorpt_process_details 'SADABS, BRUKER(2000)'
_exptl_crystal_colour yellow
_exptl_crystal_density_diffrn 1.333
_exptl_crystal_density_method 'not measured'
_exptl_crystal_description block
_exptl_crystal_F_000 1080
_exptl_crystal_size_max 0.10
_exptl_crystal_size_mid 0.10
_exptl_crystal_size_min 0.10
_refine_diff_density_max 0.416
_refine_diff_density_min -0.348
_refine_diff_density_rms 0.070
_refine_ls_extinction_method none
_refine_ls_goodness_of_fit_ref 1.051
_refine_ls_hydrogen_treatment mixed
_refine_ls_matrix_type full
_refine_ls_number_parameters 350
_refine_ls_number_reflns 4492
_refine_ls_number_restraints 2
_refine_ls_restrained_S_all 1.053
_refine_ls_R_factor_all 0.0892
_refine_ls_R_factor_gt 0.0620
_refine_ls_shift/su_max 0.000
_refine_ls_shift/su_mean 0.000
_refine_ls_structure_factor_coef Fsqd
_refine_ls_weighting_details 'calc w=1/[\s^2^(Fo^2^)+(0.0000P)^2^+0.0145P] where P=(Fo^2^+2Fc^2^)/3'
_refine_ls_weighting_scheme calc
_refine_ls_wR_factor_gt 0.1606
_refine_ls_wR_factor_ref 0.1823
_reflns_number_gt 3142
_reflns_number_total 4492
_reflns_threshold_expression >2sigma(I)
_cod_data_source_file c6ra21019h2.cif
_cod_data_source_block 1
_cod_depositor_comments
;
The following automatic conversions were performed:

'_symmetry_cell_setting' value 'Monoclinic' changed to 'monoclinic'
according to
/usr/data/users/saulius/crontab/automatic-downloads/rss-feeds/RSC/lib/dictionaries/cif_core.dic
dictionary named 'cif_core.dic' version 2.4.2 from 2011-04-26.

Automatic conversion script
Id: cif_fix_values 4268 2015-11-12 08:31:59Z antanas 
;
_cod_original_sg_symbol_H-M P21/c
_cod_database_code 7226720

loop_
_symmetry_equiv_pos_as_xyz
'x, y, z'
'-x, y+1/2, -z+1/2'
'-x, -y, -z'
'x, -y-1/2, z-1/2'

loop_
_atom_site_label
_atom_site_type_symbol
_atom_site_fract_x
_atom_site_fract_y
_atom_site_fract_z
_atom_site_U_iso_or_equiv
_atom_site_adp_type
_atom_site_occupancy
_atom_site_symmetry_multiplicity
_atom_site_calc_flag
_atom_site_refinement_flags
C1 C 0.5934(2) -0.06603(11) 0.41477(14) 0.0413(5) Uani 1 1 d .
C2 C 0.5042(3) -0.09738(12) 0.33591(15) 0.0478(5) Uani 1 1 d .
C3 C 0.4031(3) -0.15785(13) 0.3266(2) 0.0636(7) Uani 1 1 d .
H3 H 0.3450 -0.1781 0.2733 0.076 Uiso 1 1 calc R
C4 C 0.3879(3) -0.18794(15) 0.3945(2) 0.0725(8) Uani 1 1 d .
H4 H 0.3208 -0.2291 0.3879 0.087 Uiso 1 1 calc R
C5 C 0.4723(3) -0.15739(14) 0.4735(2) 0.0672(8) Uani 1 1 d .
H5 H 0.4605 -0.1776 0.5199 0.081 Uiso 1 1 calc R
C6 C 0.5743(3) -0.09674(12) 0.48388(16) 0.0516(6) Uani 1 1 d .
H6 H 0.6304 -0.0764 0.5373 0.062 Uiso 1 1 calc R
C7 C 0.8915(2) 0.07167(10) 0.51889(12) 0.0370(5) Uani 1 1 d .
C8 C 0.9281(2) 0.10855(10) 0.45289(13) 0.0374(5) Uani 1 1 d .
N4 N 1.04314(19) 0.16527(9) 0.47823(10) 0.0391(4) Uani 1 1 d .
C9 C 1.1202(2) 0.18991(11) 0.56076(13) 0.0408(5) Uani 1 1 d .
C10 C 1.0806(2) 0.15136(11) 0.62390(13) 0.0415(5) Uani 1 1 d .
C11 C 0.9748(3) 0.09371(11) 0.60578(13) 0.0407(5) Uani 1 1 d .
C12 C 1.1630(3) 0.17773(13) 0.70827(16) 0.0547(6) Uani 1 1 d .
C13 C 0.9417(3) 0.05246(13) 0.67164(14) 0.0543(6) Uani 1 1 d .
H13A H 0.9933 0.0780 0.7247 0.082 Uiso 1 1 calc R
H13B H 0.9825 0.0019 0.6767 0.082 Uiso 1 1 calc R
H13C H 0.8280 0.0509 0.6559 0.082 Uiso 1 1 calc R
C14 C 1.0743(3) 0.20535(12) 0.41235(13) 0.0432(5) Uani 1 1 d .
H14A H 1.0819 0.1690 0.3725 0.052 Uiso 1 1 calc R
H14B H 1.1763 0.2315 0.4380 0.052 Uiso 1 1 calc R
C15 C 0.9428(3) 0.26212(12) 0.36556(13) 0.0451(5) Uani 1 1 d .
H15A H 0.9719 0.2893 0.3255 0.054 Uiso 1 1 calc R
H15B H 0.8440 0.2350 0.3339 0.054 Uiso 1 1 calc R
C16 C 0.8036(3) 0.29873(12) 0.45083(14) 0.0432(5) Uani 1 1 d .
C17 C 0.7860(3) 0.34709(12) 0.51593(14) 0.0475(5) Uani 1 1 d .
C18 C 0.6372(3) 0.37335(14) 0.50507(17) 0.0611(7) Uani 1 1 d .
H18 H 0.5486 0.3649 0.4546 0.073 Uiso 1 1 calc R
C19 C 0.6198(4) 0.41282(16) 0.5703(2) 0.0762(8) Uani 1 1 d U
H19 H 0.5203 0.4323 0.5625 0.091 Uiso 1 1 calc R
C20 C 0.7481(4) 0.42275(18) 0.6449(2) 0.0850(9) Uani 1 1 d U
H20 H 0.7352 0.4480 0.6886 0.102 Uiso 1 1 calc R
C21 C 0.8946(4) 0.39622(19) 0.6565(2) 0.0859(9) Uani 1 1 d .
H21 H 0.9817 0.4032 0.7079 0.103 Uiso 1 1 calc R
C22 C 0.9147(3) 0.35917(15) 0.59267(17) 0.0667(7) Uani 1 1 d .
H22 H 1.0161 0.3418 0.6008 0.080 Uiso 1 1 calc R
C23 C 0.9773(3) 0.39333(13) 0.42382(19) 0.0676(7) Uani 1 1 d U
H23A H 0.9375 0.4128 0.3667 0.081 Uiso 1 1 calc R
H23B H 0.9347 0.4252 0.4551 0.081 Uiso 1 1 calc R
C24 C 1.1532(4) 0.39985(19) 0.4622(3) 0.0990(11) Uani 1 1 d .
H24A H 1.1936 0.3859 0.5206 0.149 Uiso 1 1 calc R
H24B H 1.1833 0.4510 0.4575 0.149 Uiso 1 1 calc R
H24C H 1.1976 0.3669 0.4335 0.149 Uiso 1 1 calc R
C25 C 0.3843(4) 0.11634(17) 0.2749(2) 0.0745(8) Uani 1 1 d .
C26 C 0.4755(3) 0.16502(17) 0.24645(19) 0.0754(8) Uani 1 1 d .
H26A H 0.5094 0.2083 0.2826 0.113 Uiso 1 1 calc R
H26B H 0.4106 0.1811 0.1899 0.113 Uiso 1 1 calc R
H26C H 0.5680 0.1385 0.2476 0.113 Uiso 1 1 calc R
N1 N 0.5099(3) -0.06767(12) 0.25940(13) 0.0619(6) Uani 1 1 d .
N2 N 0.7020(2) -0.00670(9) 0.42716(11) 0.0409(4) Uani 1 1 d .
N3 N 0.7855(2) 0.01738(9) 0.50357(11) 0.0400(4) Uani 1 1 d .
N5 N 1.2268(3) 0.19851(15) 0.77580(15) 0.0827(8) Uani 1 1 d .
N6 N 0.9141(2) 0.31639(9) 0.42078(12) 0.0452(5) Uani 1 1 d U
N7 N 0.3158(4) 0.0776(2) 0.3002(3) 0.1271(12) Uani 1 1 d .
O1 O 0.4109(3) -0.08828(16) 0.19201(13) 0.1133(9) Uani 1 1 d .
O2 O 0.6151(2) -0.02235(10) 0.26501(10) 0.0709(5) Uani 1 1 d .
O3 O 0.86285(17) 0.09010(8) 0.37886(9) 0.0457(4) Uani 1 1 d .
O4 O 1.21709(18) 0.24130(8) 0.57928(10) 0.0529(4) Uani 1 1 d .
O5 O 0.72378(19) 0.24024(8) 0.42948(11) 0.0575(5) Uani 1 1 d .
H2 H 0.718(3) 0.0145(12) 0.3837(15) 0.047(6) Uiso 1 1 d .

loop_
_atom_site_aniso_label
_atom_site_aniso_U_11
_atom_site_aniso_U_22
_atom_site_aniso_U_33
_atom_site_aniso_U_23
_atom_site_aniso_U_13
_atom_site_aniso_U_12
C1 0.0333(11) 0.0376(10) 0.0551(13) 0.0034(10) 0.0202(10) 0.0030(9)
C2 0.0415(12) 0.0427(11) 0.0590(14) -0.0028(11) 0.0204(11) 0.0005(10)
C3 0.0463(14) 0.0492(13) 0.0900(19) -0.0081(14) 0.0228(13) -0.0063(11)
C4 0.0532(16) 0.0508(14) 0.113(3) 0.0059(16) 0.0332(17) -0.0085(12)
C5 0.0572(16) 0.0577(14) 0.100(2) 0.0211(15) 0.0457(16) 0.0019(13)
C6 0.0462(13) 0.0484(12) 0.0657(15) 0.0063(11) 0.0286(11) 0.0029(10)
C7 0.0359(11) 0.0366(10) 0.0391(11) 0.0041(9) 0.0162(9) 0.0056(9)
C8 0.0393(11) 0.0343(10) 0.0398(11) 0.0005(9) 0.0176(9) 0.0015(9)
N4 0.0384(9) 0.0406(9) 0.0389(9) 0.0019(8) 0.0164(8) 0.0001(8)
C9 0.0350(11) 0.0415(11) 0.0442(12) 0.0001(9) 0.0145(9) 0.0058(9)
C10 0.0421(11) 0.0429(11) 0.0390(11) -0.0015(9) 0.0162(9) 0.0027(10)
C11 0.0441(12) 0.0410(10) 0.0389(11) 0.0014(9) 0.0190(9) 0.0092(10)
C12 0.0574(15) 0.0609(14) 0.0465(14) -0.0056(11) 0.0220(12) -0.0054(11)
C13 0.0674(16) 0.0561(13) 0.0457(12) 0.0016(11) 0.0296(12) -0.0033(11)
C14 0.0436(12) 0.0457(11) 0.0476(12) 0.0000(10) 0.0260(10) -0.0019(9)
C15 0.0491(13) 0.0485(12) 0.0418(11) 0.0035(10) 0.0227(10) -0.0017(10)
C16 0.0415(12) 0.0430(11) 0.0475(12) 0.0040(10) 0.0209(10) 0.0017(10)
C17 0.0538(14) 0.0415(11) 0.0556(14) 0.0032(10) 0.0309(12) 0.0019(10)
C18 0.0582(15) 0.0670(15) 0.0661(16) 0.0071(13) 0.0335(13) 0.0093(12)
C19 0.0723(18) 0.0761(17) 0.1016(18) 0.0015(17) 0.0572(14) 0.0142(15)
C20 0.104(2) 0.0855(19) 0.0877(18) -0.0225(18) 0.0620(15) -0.0063(19)
C21 0.084(2) 0.103(2) 0.0710(19) -0.0313(17) 0.0314(17) -0.0042(19)
C22 0.0592(16) 0.0748(16) 0.0654(16) -0.0176(14) 0.0249(14) 0.0032(13)
C23 0.079(2) 0.0511(11) 0.0872(19) -0.0063(13) 0.0492(17) -0.0130(12)
C24 0.082(2) 0.083(2) 0.136(3) -0.002(2) 0.049(2) -0.0273(18)
C25 0.0675(18) 0.0746(18) 0.080(2) 0.0165(16) 0.0289(16) 0.0123(15)
C26 0.0657(17) 0.0811(18) 0.0732(18) 0.0173(15) 0.0224(15) 0.0072(15)
N1 0.0579(13) 0.0705(13) 0.0547(13) -0.0135(11) 0.0204(11) -0.0119(11)
N2 0.0442(10) 0.0386(9) 0.0429(10) 0.0010(8) 0.0209(9) -0.0019(8)
N3 0.0412(10) 0.0383(9) 0.0427(10) 0.0005(8) 0.0194(8) 0.0020(8)
N5 0.0929(18) 0.1036(19) 0.0509(14) -0.0198(13) 0.0287(13) -0.0290(15)
N6 0.0459(10) 0.0425(8) 0.0527(10) 0.0027(8) 0.0258(9) -0.0002(7)
N7 0.114(3) 0.126(3) 0.157(3) 0.041(2) 0.072(3) -0.004(2)
O1 0.1076(18) 0.161(2) 0.0551(12) -0.0318(14) 0.0174(12) -0.0602(17)
O2 0.0765(12) 0.0823(12) 0.0550(11) -0.0075(9) 0.0283(9) -0.0280(10)
O3 0.0530(9) 0.0471(8) 0.0372(8) -0.0024(7) 0.0189(7) -0.0042(7)
O4 0.0482(9) 0.0542(9) 0.0519(9) -0.0045(7) 0.0160(8) -0.0116(8)
O5 0.0535(10) 0.0576(9) 0.0704(11) -0.0075(8) 0.0347(9) -0.0120(8)

loop_
_atom_type_symbol
_atom_type_description
_atom_type_scat_dispersion_real
_atom_type_scat_dispersion_imag
_atom_type_scat_source
C C 0.0033 0.0016 'International Tables Vol C Tables 4.2.6.8 and 6.1.1.4'
H H 0.0000 0.0000 'International Tables Vol C Tables 4.2.6.8 and 6.1.1.4'
N N 0.0061 0.0033 'International Tables Vol C Tables 4.2.6.8 and 6.1.1.4'
O O 0.0106 0.0060 'International Tables Vol C Tables 4.2.6.8 and 6.1.1.4'

loop_
_geom_angle_atom_site_label_1
_geom_angle_atom_site_label_2
_geom_angle_atom_site_label_3
_geom_angle
C2 C1 C6 117.7(2)
C2 C1 N2 122.8(2)
C6 C1 N2 119.5(2)
C3 C2 C1 121.2(2)
C3 C2 N1 116.6(2)
C1 C2 N1 122.14(19)
C4 C3 C2 120.4(3)
C4 C3 H3 119.8
C2 C3 H3 119.8
C3 C4 C5 119.9(2)
C3 C4 H4 120.0
C5 C4 H4 120.0
C4 C5 C6 120.3(3)
C4 C5 H5 119.8
C6 C5 H5 119.8
C5 C6 C1 120.4(2)
C5 C6 H6 119.8
C1 C6 H6 119.8
N3 C7 C11 116.09(18)
N3 C7 C8 123.45(18)
C11 C7 C8 120.45(18)
O3 C8 N4 120.41(18)
O3 C8 C7 122.34(18)
N4 C8 C7 117.24(17)
C9 N4 C8 123.59(17)
C9 N4 C14 118.49(16)
C8 N4 C14 117.72(16)
O4 C9 N4 121.0(2)
O4 C9 C10 121.94(19)
N4 C9 C10 117.09(18)
C11 C10 C12 120.8(2)
C11 C10 C9 123.55(19)
C12 C10 C9 115.60(18)
C10 C11 C7 117.97(19)
C10 C11 C13 122.86(19)
C7 C11 C13 119.17(19)
N5 C12 C10 179.0(3)
C11 C13 H13A 109.5
C11 C13 H13B 109.5
H13A C13 H13B 109.5
C11 C13 H13C 109.5
H13A C13 H13C 109.5
H13B C13 H13C 109.5
N4 C14 C15 111.86(17)
N4 C14 H14A 109.2
C15 C14 H14A 109.2
N4 C14 H14B 109.2
C15 C14 H14B 109.2
H14A C14 H14B 107.9
N6 C15 C14 113.57(17)
N6 C15 H15A 108.9
C14 C15 H15A 108.9
N6 C15 H15B 108.9
C14 C15 H15B 108.9
H15A C15 H15B 107.7
O5 C16 N6 121.5(2)
O5 C16 C17 118.65(19)
N6 C16 C17 119.73(19)
C18 C17 C22 118.7(2)
C18 C17 C16 120.2(2)
C22 C17 C16 120.7(2)
C17 C18 C19 119.6(3)
C17 C18 H18 120.2
C19 C18 H18 120.2
C20 C19 C18 120.1(3)
C20 C19 H19 120.0
C18 C19 H19 120.0
C21 C20 C19 120.6(3)
C21 C20 H20 119.7
C19 C20 H20 119.7
C20 C21 C22 120.1(3)
C20 C21 H21 119.9
C22 C21 H21 119.9
C21 C22 C17 120.8(3)
C21 C22 H22 119.6
C17 C22 H22 119.6
C24 C23 N6 115.4(2)
C24 C23 H23A 108.4
N6 C23 H23A 108.4
C24 C23 H23B 108.4
N6 C23 H23B 108.4
H23A C23 H23B 107.5
C23 C24 H24A 109.5
C23 C24 H24B 109.5
H24A C24 H24B 109.5
C23 C24 H24C 109.5
H24A C24 H24C 109.5
H24B C24 H24C 109.5
N7 C25 C26 177.7(4)
C25 C26 H26A 109.5
C25 C26 H26B 109.5
H26A C26 H26B 109.5
C25 C26 H26C 109.5
H26A C26 H26C 109.5
H26B C26 H26C 109.5
O1 N1 O2 121.8(2)
O1 N1 C2 119.1(2)
O2 N1 C2 119.15(19)
N3 N2 C1 118.91(18)
N3 N2 H2 119.2(14)
C1 N2 H2 121.9(14)
N2 N3 C7 121.39(17)
C16 N6 C15 117.94(17)
C16 N6 C23 123.02(19)
C15 N6 C23 117.37(18)

loop_
_geom_bond_atom_site_label_1
_geom_bond_atom_site_label_2
_geom_bond_distance
C1 C2 1.392(3)
C1 C6 1.395(3)
C1 N2 1.400(3)
C2 C3 1.380(3)
C2 N1 1.453(3)
C3 C4 1.354(4)
C3 H3 0.9300
C4 C5 1.381(4)
C4 H4 0.9300
C5 C6 1.385(3)
C5 H5 0.9300
C6 H6 0.9300
C7 N3 1.313(2)
C7 C11 1.440(3)
C7 C8 1.474(3)
C8 O3 1.221(2)
C8 N4 1.389(3)
N4 C9 1.385(3)
N4 C14 1.473(3)
C9 O4 1.218(2)
C9 C10 1.460(3)
C10 C11 1.351(3)
C10 C12 1.426(3)
C11 C13 1.492(3)
C12 N5 1.137(3)
C13 H13A 0.9600
C13 H13B 0.9600
C13 H13C 0.9600
C14 C15 1.521(3)
C14 H14A 0.9700
C14 H14B 0.9700
C15 N6 1.458(3)
C15 H15A 0.9700
C15 H15B 0.9700
C16 O5 1.233(2)
C16 N6 1.351(3)
C16 C17 1.481(3)
C17 C18 1.375(3)
C17 C22 1.387(3)
C18 C19 1.397(4)
C18 H18 0.9300
C19 C20 1.357(4)
C19 H19 0.9300
C20 C21 1.355(4)
C20 H20 0.9300
C21 C22 1.366(4)
C21 H21 0.9300
C22 H22 0.9300
C23 C24 1.471(4)
C23 N6 1.473(3)
C23 H23A 0.9700
C23 H23B 0.9700
C24 H24A 0.9600
C24 H24B 0.9600
C24 H24C 0.9600
C25 N7 1.133(4)
C25 C26 1.423(4)
C26 H26A 0.9600
C26 H26B 0.9600
C26 H26C 0.9600
N1 O1 1.206(3)
N1 O2 1.225(2)
N2 N3 1.303(2)
N2 H2 0.91(2)

loop_
_geom_torsion_atom_site_label_1
_geom_torsion_atom_site_label_2
_geom_torsion_atom_site_label_3
_geom_torsion_atom_site_label_4
_geom_torsion
C6 C1 C2 C3 -1.5(3)
N2 C1 C2 C3 177.36(19)
C6 C1 C2 N1 177.35(18)
N2 C1 C2 N1 -3.8(3)
C1 C2 C3 C4 0.3(3)
N1 C2 C3 C4 -178.6(2)
C2 C3 C4 C5 0.9(4)
C3 C4 C5 C6 -1.0(4)
C4 C5 C6 C1 -0.2(3)
C2 C1 C6 C5 1.4(3)
N2 C1 C6 C5 -177.45(19)
N3 C7 C8 O3 -1.0(3)
C11 C7 C8 O3 178.12(19)
N3 C7 C8 N4 180.00(17)
C11 C7 C8 N4 -0.9(3)
O3 C8 N4 C9 178.98(18)
C7 C8 N4 C9 -2.0(3)
O3 C8 N4 C14 4.3(3)
C7 C8 N4 C14 -176.72(16)
C8 N4 C9 O4 -177.97(17)
C14 N4 C9 O4 -3.3(3)
C8 N4 C9 C10 2.3(3)
C14 N4 C9 C10 177.02(16)
O4 C9 C10 C11 -179.38(19)
N4 C9 C10 C11 0.3(3)
O4 C9 C10 C12 -0.2(3)
N4 C9 C10 C12 179.49(18)
C12 C10 C11 C7 177.84(19)
C9 C10 C11 C7 -3.0(3)
C12 C10 C11 C13 -2.2(3)
C9 C10 C11 C13 176.90(19)
N3 C7 C11 C10 -177.53(17)
C8 C7 C11 C10 3.3(3)
N3 C7 C11 C13 2.5(3)
C8 C7 C11 C13 -176.64(18)
C11 C10 C12 N5 -34(16)
C9 C10 C12 N5 147(16)
C9 N4 C14 C15 -98.6(2)
C8 N4 C14 C15 76.4(2)
N4 C14 C15 N6 54.9(2)
O5 C16 C17 C18 -55.7(3)
N6 C16 C17 C18 129.1(2)
O5 C16 C17 C22 116.6(3)
N6 C16 C17 C22 -58.6(3)
C22 C17 C18 C19 1.5(4)
C16 C17 C18 C19 173.9(2)
C17 C18 C19 C20 -2.4(4)
C18 C19 C20 C21 1.5(5)
C19 C20 C21 C22 0.1(5)
C20 C21 C22 C17 -1.0(5)
C18 C17 C22 C21 0.2(4)
C16 C17 C22 C21 -172.2(3)
C3 C2 N1 O1 11.4(3)
C1 C2 N1 O1 -167.4(3)
C3 C2 N1 O2 -168.6(2)
C1 C2 N1 O2 12.5(3)
C2 C1 N2 N3 -177.31(18)
C6 C1 N2 N3 1.5(3)
C1 N2 N3 C7 178.44(16)
C11 C7 N3 N2 179.43(17)
C8 C7 N3 N2 -1.4(3)
O5 C16 N6 C15 -3.3(3)
C17 C16 N6 C15 171.81(18)
O5 C16 N6 C23 161.6(2)
C17 C16 N6 C23 -23.3(3)
C14 C15 N6 C16 -90.3(2)
C14 C15 N6 C23 104.0(2)
C24 C23 N6 C16 127.5(3)
C24 C23 N6 C15 -67.6(3)
